data_7207761
loop_
_publ_author_name
'Wu, An-Kai'
'Lee, Kwang-Ming'

_publ_section_title
;
 Self-assembly of seven diamide-containing pyridinium salts via
 nonconventional C--H&#x22EF;O hydrogen bonding catemers
;
_journal_issue 10
_journal_name_full CrystEngComm
_journal_page_first 3424
_journal_paper_doi 10.1039/c2ce06448k
_journal_volume 14
_journal_year 2012
_chemical_formula_sum 'C8 H10 Cl N3 O2'
_chemical_formula_weight 215.64
_chemical_name_systematic
;
?
;
_space_group_IT_number 2
_symmetry_cell_setting triclinic
_symmetry_space_group_name_Hall '-P 1'
_symmetry_space_group_name_H-M 'P -1'
_atom_sites_solution_hydrogens geom
_atom_sites_solution_primary direct
_atom_sites_solution_secondary difmap
_audit_creation_method SHELXL-97
_cell_angle_alpha 80.447(2)
_cell_angle_beta 84.791(2)
_cell_angle_gamma 72.016(2)
_cell_formula_units_Z 2
_cell_length_a 5.3951(4)
_cell_length_b 8.1557(7)
_cell_length_c 11.4412(9)
_cell_measurement_reflns_used 5634
_cell_measurement_temperature 100(2)
_cell_measurement_theta_max 25
_cell_measurement_theta_min 2.5
_cell_volume 471.77(7)
_computing_cell_refinement 'SAINT V7.34A (Bruker AXS, 2006)'
_computing_data_collection 'APEX2 (Bruker AXS, 2010)'
_computing_data_reduction 'SAINT V7.34A (Bruker AXS, 2006)'
_computing_molecular_graphics 'SHELXTL (Sheldrick, 2008)'
_computing_publication_material SHELXTL
_computing_structure_refinement 'SHELXL-97 (Sheldrick, 2008)'
_computing_structure_solution 'SHELXS-97 (Sheldrick, 2008)'
_diffrn_ambient_temperature 100(2)
_diffrn_detector_area_resol_mean 8.3333
_diffrn_measured_fraction_theta_full 0.985
_diffrn_measured_fraction_theta_max 0.985
_diffrn_measurement_device_type 'Bruker APEX-II CCD'
_diffrn_measurement_method '\f and \w scans'
_diffrn_radiation_monochromator graphite
_diffrn_radiation_source 'fine-focus sealed tube'
_diffrn_radiation_type MoK\a
_diffrn_radiation_wavelength 0.71073
_diffrn_reflns_av_R_equivalents 0.0140
_diffrn_reflns_av_sigmaI/netI 0.0122
_diffrn_reflns_limit_h_max 6
_diffrn_reflns_limit_h_min -6
_diffrn_reflns_limit_k_max 10
_diffrn_reflns_limit_k_min -10
_diffrn_reflns_limit_l_max 14
_diffrn_reflns_limit_l_min -13
_diffrn_reflns_number 7449
_diffrn_reflns_theta_full 26.53
_diffrn_reflns_theta_max 26.53
_diffrn_reflns_theta_min 1.81
_exptl_absorpt_coefficient_mu 0.382
_exptl_absorpt_correction_T_max 0.9486
_exptl_absorpt_correction_T_min 0.8501
_exptl_absorpt_correction_type multi-scan
_exptl_absorpt_process_details 'SADABS V2008/1 (Bruker AXS)'
_exptl_crystal_colour Colorless
_exptl_crystal_density_diffrn 1.518
_exptl_crystal_density_meas ?
_exptl_crystal_density_method 'not measured'
_exptl_crystal_description Lump
_exptl_crystal_F_000 224
_exptl_crystal_size_max 0.30
_exptl_crystal_size_mid 0.22
_exptl_crystal_size_min 0.15
_refine_diff_density_max 0.399
_refine_diff_density_min -0.353
_refine_diff_density_rms 0.045
_refine_ls_extinction_method none
_refine_ls_goodness_of_fit_ref 1.068
_refine_ls_hydrogen_treatment constr
_refine_ls_matrix_type full
_refine_ls_number_parameters 127
_refine_ls_number_reflns 1933
_refine_ls_number_restraints 0
_refine_ls_restrained_S_all 1.068
_refine_ls_R_factor_all 0.0268
_refine_ls_R_factor_gt 0.0258
_refine_ls_shift/su_max 0.001
_refine_ls_shift/su_mean 0.000
_refine_ls_structure_factor_coef Fsqd
_refine_ls_weighting_details 'calc w=1/[\s^2^(Fo^2^)+(0.0301P)^2^+0.2938P] where P=(Fo^2^+2Fc^2^)/3'
_refine_ls_weighting_scheme calc
_refine_ls_wR_factor_gt 0.0679
_refine_ls_wR_factor_ref 0.0687
_reflns_number_gt 1850
_reflns_number_total 1933
_reflns_threshold_expression >2sigma(I)
_cod_data_source_file c2ce06448k.txt
_cod_data_source_block 838304
_cod_depositor_comments
;
The following automatic conversions were performed:

'_exptl_crystal_density_meas' value 'not measured' was changed to '?'
- the value is perceived as not measured.

Automatic conversion script
Id: cif_fix_values 3008 2015-01-20 13:52:24Z robertas 
;
_cod_database_code 7207761

loop_
_symmetry_equiv_pos_as_xyz
'x, y, z'
'-x, -y, -z'

loop_
_atom_site_label
_atom_site_type_symbol
_atom_site_fract_x
_atom_site_fract_y
_atom_site_fract_z
_atom_site_U_iso_or_equiv
_atom_site_adp_type
_atom_site_occupancy
_atom_site_symmetry_multiplicity
_atom_site_calc_flag
_atom_site_refinement_flags
Cl1 Cl 0.17987(6) 0.20252(4) 0.63083(3) 0.01727(11) Uani 1 1 d .
O1 O 0.80272(18) 0.36874(12) 0.93731(8) 0.0183(2) Uani 1 1 d .
O2 O -0.20506(17) 0.89364(11) 0.82257(8) 0.0151(2) Uani 1 1 d .
N1 N 0.7008(2) 0.15033(14) 1.06252(10) 0.0164(2) Uani 1 1 d .
H1A H 0.8337 0.1318 1.1074 0.020 Uiso 1 1 calc R
H1B H 0.5931 0.0870 1.0799 0.020 Uiso 1 1 calc R
N2 N 0.38692(19) 0.43433(13) 0.79969(9) 0.0112(2) Uani 1 1 d .
N3 N -0.2629(2) 0.92321(14) 0.62499(9) 0.0147(2) Uani 1 1 d .
H3A H -0.4097 1.0085 0.6280 0.018 Uiso 1 1 calc R
H3B H -0.2018 0.8863 0.5570 0.018 Uiso 1 1 calc R
C1 C 0.6627(2) 0.27455(15) 0.96804(11) 0.0129(2) Uani 1 1 d .
C2 C 0.4344(2) 0.28398(15) 0.89472(11) 0.0130(2) Uani 1 1 d .
H2B H 0.4729 0.1754 0.8594 0.016 Uiso 1 1 calc R
H2A H 0.2754 0.2940 0.9471 0.016 Uiso 1 1 calc R
C3 C 0.1641(2) 0.56615(15) 0.80171(10) 0.0117(2) Uani 1 1 d .
H3 H 0.0403 0.5641 0.8661 0.014 Uiso 1 1 calc R
C4 C 0.1144(2) 0.70489(15) 0.71034(11) 0.0120(2) Uani 1 1 d .
C5 C -0.1345(2) 0.85067(15) 0.72250(11) 0.0125(2) Uani 1 1 d .
C6 C 0.2981(2) 0.70721(16) 0.61705(11) 0.0145(3) Uani 1 1 d .
H6 H 0.2652 0.7998 0.5526 0.017 Uiso 1 1 calc R
C7 C 0.5308(2) 0.57184(17) 0.61963(11) 0.0152(3) Uani 1 1 d .
H7 H 0.6617 0.5739 0.5585 0.018 Uiso 1 1 calc R
C8 C 0.5705(2) 0.43491(16) 0.71109(11) 0.0138(2) Uani 1 1 d .
H8 H 0.7271 0.3407 0.7120 0.017 Uiso 1 1 calc R

loop_
_atom_site_aniso_label
_atom_site_aniso_U_11
_atom_site_aniso_U_22
_atom_site_aniso_U_33
_atom_site_aniso_U_23
_atom_site_aniso_U_13
_atom_site_aniso_U_12
Cl1 0.01157(16) 0.02117(17) 0.01777(17) -0.00711(12) -0.00031(11) -0.00088(12)
O1 0.0153(4) 0.0236(5) 0.0179(5) 0.0011(4) -0.0029(3) -0.0101(4)
O2 0.0134(4) 0.0163(4) 0.0136(4) -0.0030(3) -0.0007(3) -0.0011(3)
N1 0.0168(5) 0.0162(5) 0.0166(5) 0.0006(4) -0.0053(4) -0.0057(4)
N2 0.0106(5) 0.0110(5) 0.0126(5) -0.0023(4) -0.0019(4) -0.0032(4)
N3 0.0128(5) 0.0142(5) 0.0145(5) -0.0026(4) -0.0026(4) 0.0006(4)
C1 0.0102(6) 0.0131(5) 0.0143(6) -0.0043(4) 0.0005(4) -0.0009(4)
C2 0.0117(6) 0.0107(5) 0.0158(6) -0.0002(4) -0.0027(4) -0.0028(4)
C3 0.0092(5) 0.0131(5) 0.0136(6) -0.0043(4) -0.0007(4) -0.0034(4)
C4 0.0108(6) 0.0121(5) 0.0137(6) -0.0033(4) -0.0023(4) -0.0032(4)
C5 0.0115(6) 0.0113(5) 0.0154(6) -0.0015(4) -0.0006(4) -0.0044(4)
C6 0.0158(6) 0.0157(6) 0.0128(6) -0.0013(4) -0.0019(5) -0.0057(5)
C7 0.0133(6) 0.0201(6) 0.0136(6) -0.0050(5) 0.0020(4) -0.0062(5)
C8 0.0099(5) 0.0159(6) 0.0159(6) -0.0066(5) -0.0006(4) -0.0021(4)

loop_
_atom_type_symbol
_atom_type_description
_atom_type_scat_dispersion_real
_atom_type_scat_dispersion_imag
_atom_type_scat_source
C C 0.0033 0.0016 'International Tables Vol C Tables 4.2.6.8 and 6.1.1.4'
H H 0.0000 0.0000 'International Tables Vol C Tables 4.2.6.8 and 6.1.1.4'
N N 0.0061 0.0033 'International Tables Vol C Tables 4.2.6.8 and 6.1.1.4'
O O 0.0106 0.0060 'International Tables Vol C Tables 4.2.6.8 and 6.1.1.4'
Cl Cl 0.1484 0.1585 'International Tables Vol C Tables 4.2.6.8 and 6.1.1.4'

loop_
_geom_angle_atom_site_label_1
_geom_angle_atom_site_label_2
_geom_angle_atom_site_label_3
_geom_angle
C1 N1 H1A 120.0
C1 N1 H1B 120.0
H1A N1 H1B 120.0
C3 N2 C8 121.52(10)
C3 N2 C2 120.03(10)
C8 N2 C2 118.45(10)
C5 N3 H3A 120.0
C5 N3 H3B 120.0
H3A N3 H3B 120.0
O1 C1 N1 124.40(11)
O1 C1 C2 121.54(11)
N1 C1 C2 113.97(10)
N2 C2 C1 111.00(9)
N2 C2 H2B 109.4
C1 C2 H2B 109.4
N2 C2 H2A 109.4
C1 C2 H2A 109.4
H2B C2 H2A 108.0
N2 C3 C4 120.25(11)
N2 C3 H3 119.9
C4 C3 H3 119.9
C3 C4 C6 119.37(11)
C3 C4 C5 116.67(10)
C6 C4 C5 123.88(11)
O2 C5 N3 124.75(11)
O2 C5 C4 118.37(11)
N3 C5 C4 116.88(11)
C4 C6 C7 118.99(11)
C4 C6 H6 120.5
C7 C6 H6 120.5
C8 C7 C6 119.74(11)
C8 C7 H7 120.1
C6 C7 H7 120.1
N2 C8 C7 120.07(11)
N2 C8 H8 120.0
C7 C8 H8 120.0

loop_
_geom_bond_atom_site_label_1
_geom_bond_atom_site_label_2
_geom_bond_distance
O1 C1 1.2266(15)
O2 C5 1.2451(15)
N1 C1 1.3362(16)
N1 H1A 0.8800
N1 H1B 0.8800
N2 C3 1.3441(15)
N2 C8 1.3520(16)
N2 C2 1.4715(15)
N3 C5 1.3201(16)
N3 H3A 0.8800
N3 H3B 0.8800
C1 C2 1.5282(16)
C2 H2B 0.9900
C2 H2A 0.9900
C3 C4 1.3841(17)
C3 H3 0.9500
C4 C6 1.3912(17)
C4 C5 1.5071(16)
C6 C7 1.3912(18)
C6 H6 0.9500
C7 C8 1.3759(18)
C7 H7 0.9500
C8 H8 0.9500
